data_4067949
loop_
_publ_author_name
'Gil-Rubio, Juan'
'Guerrero-Leal, Juan'
'Blaya, Mar\'ia'
'Vicente, Jos\'e'
'Bautista, Delia'
'Jones, Peter G.'

_publ_section_title
;
 Reactions of Half-Sandwich Ethene Complexes of Rhodium(I) toward
 Iodoperfluorocarbons: Perfluoro-alkylation or -arylation of Coordinated
 Ethene versus Oxidative Addition
;
_journal_issue 4
_journal_name_full Organometallics
_journal_page_first 1287
_journal_paper_doi 10.1021/om2009588
_journal_volume 31
_journal_year 2012
_chemical_formula_sum 'C32 H38 F18 I2 Rh2'
_chemical_formula_weight 1224.24
_chemical_name_systematic
; 
 ? 
;
_space_group_IT_number 14
_symmetry_cell_setting monoclinic
_symmetry_space_group_name_Hall '-P 2yn'
_symmetry_space_group_name_H-M 'P 1 21/n 1'
_atom_sites_solution_hydrogens geom
_atom_sites_solution_primary direct
_atom_sites_solution_secondary difmap
_audit_creation_method SHELXL-97
_cell_angle_alpha 90.00
_cell_angle_beta 103.877(2)
_cell_angle_gamma 90.00
_cell_formula_units_Z 2
_cell_length_a 14.6027(14)
_cell_length_b 8.1396(8)
_cell_length_c 16.9438(16)
_cell_measurement_reflns_used 7229
_cell_measurement_temperature 100(2)
_cell_measurement_theta_max 28.38
_cell_measurement_theta_min 2.48
_cell_volume 1955.2(3)
_computing_cell_refinement 'Bruker SAINT'
_computing_data_collection 'Bruker SMART'
_computing_data_reduction 'Bruker SAINT'
_computing_molecular_graphics 'Bruker SHELXTL'
_computing_publication_material 'Bruker SHELXTL'
_computing_structure_refinement 'SHELXL-97 (Sheldrick, 1997)'
_computing_structure_solution 'SHELXS-97 (Sheldrick, 1990)'
_diffrn_ambient_temperature 100(2)
_diffrn_detector_area_resol_mean 8.26
_diffrn_measured_fraction_theta_full 1.000
_diffrn_measured_fraction_theta_max 1.000
_diffrn_measurement_device_type 'Bruker SMART APEX CCD'
_diffrn_measurement_method \w-scan
_diffrn_radiation_monochromator graphite
_diffrn_radiation_source 'fine-focus sealed tube'
_diffrn_radiation_type MoK\a
_diffrn_radiation_wavelength 0.71073
_diffrn_reflns_av_R_equivalents 0.0492
_diffrn_reflns_av_sigmaI/netI 0.0362
_diffrn_reflns_limit_h_max 17
_diffrn_reflns_limit_h_min -17
_diffrn_reflns_limit_k_max 9
_diffrn_reflns_limit_k_min -9
_diffrn_reflns_limit_l_max 20
_diffrn_reflns_limit_l_min -20
_diffrn_reflns_number 19522
_diffrn_reflns_theta_full 25.68
_diffrn_reflns_theta_max 25.68
_diffrn_reflns_theta_min 2.11
_exptl_absorpt_coefficient_mu 2.533
_exptl_absorpt_correction_T_max 0.7858
_exptl_absorpt_correction_T_min 0.5468
_exptl_absorpt_correction_type multi-scan
_exptl_absorpt_process_details SADABS
_exptl_crystal_colour orange
_exptl_crystal_density_diffrn 2.080
_exptl_crystal_density_method 'not measured'
_exptl_crystal_description lath
_exptl_crystal_F_000 1176
_exptl_crystal_size_max 0.17
_exptl_crystal_size_mid 0.11
_exptl_crystal_size_min 0.10
_refine_diff_density_max 2.951
_refine_diff_density_min -0.745
_refine_diff_density_rms 0.189
_refine_ls_extinction_method none
_refine_ls_goodness_of_fit_ref 1.092
_refine_ls_hydrogen_treatment 'rigid methyls, others riding'
_refine_ls_matrix_type full
_refine_ls_number_parameters 249
_refine_ls_number_reflns 3703
_refine_ls_number_restraints 0
_refine_ls_restrained_S_all 1.092
_refine_ls_R_factor_all 0.0518
_refine_ls_R_factor_gt 0.0433
_refine_ls_shift/su_max 0.001
_refine_ls_shift/su_mean 0.000
_refine_ls_structure_factor_coef Fsqd
_refine_ls_weighting_details 'calc w=1/[\s^2^(Fo^2^)+(0.0626P)^2^+5.5891P] where P=(Fo^2^+2Fc^2^)/3'
_refine_ls_weighting_scheme calc
_refine_ls_wR_factor_gt 0.1038
_refine_ls_wR_factor_ref 0.1081
_reflns_number_gt 3221
_reflns_number_total 3703
_reflns_threshold_expression >2sigma(I)
_cod_data_source_file om2009588_si_002.cif
_cod_data_source_block mbm485s
_cod_depositor_comments
;
The following automatic conversions were performed:

'_symmetry_cell_setting' value 'Monoclinic' changed to 'monoclinic'
according to /home/saulius/struct/CIF-dictionaries/cif_core.dic
dictionary named 'cif_core.dic' version 2.4.1 from 2010-06-29.

Automatic conversion script
Id: cif_fix_values 1715 2011-07-08 13:25:40Z adriana 
;
_cod_original_sg_symbol_H-M 'P 2(1)/n'
_cod_database_code 4067949

loop_
_symmetry_equiv_pos_as_xyz
'x, y, z'
'-x+1/2, y+1/2, -z+1/2'
'-x, -y, -z'
'x-1/2, -y-1/2, z-1/2'

loop_
_atom_site_label
_atom_site_type_symbol
_atom_site_fract_x
_atom_site_fract_y
_atom_site_fract_z
_atom_site_U_iso_or_equiv
_atom_site_adp_type
_atom_site_occupancy
_atom_site_symmetry_multiplicity
_atom_site_calc_flag
_atom_site_refinement_flags
Rh1 Rh 0.38804(3) 0.37330(5) 0.00980(3) 0.01497(14) Uani 1 1 d .
I1 I 0.46174(3) 0.67319(4) 0.05584(2) 0.01733(13) Uani 1 1 d .
F1 F 0.5932(3) 0.3203(5) 0.2842(2) 0.0309(9) Uani 1 1 d .
F2 F 0.5436(3) 0.0199(5) 0.2493(3) 0.0396(10) Uani 1 1 d .
F3 F 0.5169(3) 0.0536(6) 0.3669(2) 0.0454(11) Uani 1 1 d .
F4 F 0.4015(3) 0.0491(5) 0.2623(3) 0.0437(11) Uani 1 1 d .
F5 F 0.5427(3) 0.3537(6) 0.4171(3) 0.0507(13) Uani 1 1 d .
F6 F 0.3917(3) 0.3234(5) 0.3607(3) 0.0393(10) Uani 1 1 d .
F7 F 0.4643(4) 0.6337(6) 0.4127(3) 0.0525(13) Uani 1 1 d .
F8 F 0.3829(3) 0.6122(5) 0.2904(3) 0.0421(11) Uani 1 1 d .
F9 F 0.5338(4) 0.6348(5) 0.3136(3) 0.0487(12) Uani 1 1 d .
C1 C 0.2673(4) 0.2170(7) 0.0074(4) 0.0190(12) Uani 1 1 d .
C2 C 0.2961(4) 0.2020(7) -0.0671(4) 0.0186(12) Uani 1 1 d .
C3 C 0.2797(4) 0.3585(7) -0.1096(4) 0.0205(13) Uani 1 1 d .
C4 C 0.2477(4) 0.4684(8) -0.0587(4) 0.0250(14) Uani 1 1 d .
C5 C 0.2430(4) 0.3850(7) 0.0160(4) 0.0224(13) Uani 1 1 d .
C6 C 0.2610(5) 0.0786(8) 0.0633(4) 0.0290(15) Uani 1 1 d .
H6A H 0.1999 0.0236 0.0448 0.044 Uiso 1 1 calc R
H6B H 0.2672 0.1211 0.1184 0.044 Uiso 1 1 calc R
H6C H 0.3119 0.0000 0.0633 0.044 Uiso 1 1 calc R
C7 C 0.3244(4) 0.0472(8) -0.1014(4) 0.0253(14) Uani 1 1 d .
H7A H 0.3591 -0.0226 -0.0572 0.038 Uiso 1 1 calc R
H7B H 0.3648 0.0732 -0.1384 0.038 Uiso 1 1 calc R
H7C H 0.2679 -0.0108 -0.1314 0.038 Uiso 1 1 calc R
C8 C 0.2941(5) 0.3894(9) -0.1928(4) 0.0329(16) Uani 1 1 d .
H8A H 0.2372 0.3574 -0.2337 0.049 Uiso 1 1 calc R
H8B H 0.3479 0.3246 -0.2006 0.049 Uiso 1 1 calc R
H8C H 0.3067 0.5064 -0.1989 0.049 Uiso 1 1 calc R
C9 C 0.2200(5) 0.6432(8) -0.0786(5) 0.0365(19) Uani 1 1 d .
H9A H 0.2524 0.6844 -0.1190 0.055 Uiso 1 1 calc R
H9B H 0.2378 0.7100 -0.0292 0.055 Uiso 1 1 calc R
H9C H 0.1516 0.6497 -0.1007 0.055 Uiso 1 1 calc R
C10 C 0.2015(5) 0.4569(9) 0.0799(5) 0.0335(16) Uani 1 1 d .
H10A H 0.1334 0.4701 0.0587 0.050 Uiso 1 1 calc R
H10B H 0.2303 0.5643 0.0960 0.050 Uiso 1 1 calc R
H10C H 0.2136 0.3837 0.1272 0.050 Uiso 1 1 calc R
C11 C 0.4680(4) 0.2747(7) 0.1201(4) 0.0222(13) Uani 1 1 d .
H11A H 0.4603 0.1539 0.1192 0.027 Uiso 1 1 calc R
H11B H 0.5356 0.2989 0.1250 0.027 Uiso 1 1 calc R
C12 C 0.4389(5) 0.3439(8) 0.1939(4) 0.0241(14) Uani 1 1 d .
H12A H 0.3724 0.3124 0.1900 0.029 Uiso 1 1 calc R
H12B H 0.4412 0.4652 0.1912 0.029 Uiso 1 1 calc R
C13 C 0.4982(5) 0.2891(9) 0.2775(4) 0.0294(15) Uani 1 1 d .
C14 C 0.4893(5) 0.0999(9) 0.2892(4) 0.0341(16) Uani 1 1 d .
C15 C 0.4737(5) 0.3810(10) 0.3482(4) 0.0344(17) Uani 1 1 d .
C16 C 0.4641(6) 0.5701(10) 0.3406(5) 0.0386(18) Uani 1 1 d .

loop_
_atom_site_aniso_label
_atom_site_aniso_U_11
_atom_site_aniso_U_22
_atom_site_aniso_U_33
_atom_site_aniso_U_23
_atom_site_aniso_U_13
_atom_site_aniso_U_12
Rh1 0.0188(2) 0.0084(2) 0.0149(2) 0.00024(16) -0.00149(18) -0.00044(16)
I1 0.0210(2) 0.0100(2) 0.0183(2) -0.00250(14) -0.00045(15) -0.00076(13)
F1 0.023(2) 0.045(2) 0.023(2) 0.0047(17) 0.0032(16) 0.0030(16)
F2 0.052(3) 0.031(2) 0.040(2) 0.0133(19) 0.020(2) 0.019(2)
F3 0.059(3) 0.049(3) 0.029(2) 0.022(2) 0.013(2) 0.021(2)
F4 0.046(3) 0.032(2) 0.050(3) 0.015(2) 0.006(2) -0.003(2)
F5 0.048(3) 0.078(4) 0.019(2) 0.007(2) -0.0053(19) 0.004(2)
F6 0.040(2) 0.041(3) 0.042(3) 0.0045(19) 0.020(2) -0.0011(19)
F7 0.074(3) 0.051(3) 0.033(3) -0.016(2) 0.012(2) -0.009(2)
F8 0.054(3) 0.029(2) 0.042(3) -0.0043(19) 0.008(2) 0.007(2)
F9 0.061(3) 0.039(3) 0.051(3) -0.011(2) 0.022(2) -0.019(2)
C1 0.018(3) 0.015(3) 0.023(3) -0.003(2) 0.002(2) -0.001(2)
C2 0.017(3) 0.016(3) 0.019(3) 0.002(2) -0.003(2) -0.003(2)
C3 0.017(3) 0.015(3) 0.022(3) 0.005(2) -0.009(2) -0.006(2)
C4 0.016(3) 0.019(3) 0.033(4) 0.000(3) -0.008(3) -0.001(2)
C5 0.017(3) 0.012(3) 0.034(4) -0.003(3) -0.002(3) 0.000(2)
C6 0.034(4) 0.028(4) 0.025(3) 0.003(3) 0.008(3) -0.005(3)
C7 0.026(3) 0.023(3) 0.024(3) -0.006(3) 0.001(3) -0.006(3)
C8 0.039(4) 0.033(4) 0.020(3) 0.009(3) -0.005(3) -0.011(3)
C9 0.026(4) 0.014(3) 0.056(5) 0.007(3) -0.016(3) 0.003(3)
C10 0.030(4) 0.028(4) 0.043(4) -0.010(3) 0.008(3) -0.001(3)
C11 0.029(3) 0.015(3) 0.021(3) 0.004(2) 0.002(3) 0.004(2)
C12 0.030(4) 0.019(3) 0.021(3) 0.004(2) 0.002(3) 0.006(3)
C13 0.028(3) 0.037(4) 0.022(3) 0.005(3) 0.004(3) 0.001(3)
C14 0.036(4) 0.040(4) 0.027(4) 0.014(3) 0.009(3) 0.011(3)
C15 0.027(4) 0.047(5) 0.027(4) 0.004(3) 0.004(3) -0.003(3)
C16 0.046(4) 0.040(4) 0.032(4) -0.014(3) 0.012(4) -0.011(4)

loop_
_atom_type_symbol
_atom_type_description
_atom_type_scat_dispersion_real
_atom_type_scat_dispersion_imag
_atom_type_scat_source
C C 0.0033 0.0016 'International Tables Vol C Tables 4.2.6.8 and 6.1.1.4'
H H 0.0000 0.0000 'International Tables Vol C Tables 4.2.6.8 and 6.1.1.4'
F F 0.0171 0.0103 'International Tables Vol C Tables 4.2.6.8 and 6.1.1.4'
Rh Rh -1.1178 0.9187 'International Tables Vol C Tables 4.2.6.8 and 6.1.1.4'
I I -0.4742 1.8119 'International Tables Vol C Tables 4.2.6.8 and 6.1.1.4'

loop_
_geom_angle_atom_site_label_1
_geom_angle_atom_site_label_2
_geom_angle_atom_site_label_3
_geom_angle
_geom_angle_site_symmetry_3
C11 Rh1 C2 115.0(2) .
C11 Rh1 C5 108.4(3) .
C2 Rh1 C5 65.0(2) .
C11 Rh1 C1 93.9(2) .
C2 Rh1 C1 38.7(2) .
C5 Rh1 C1 38.7(2) .
C11 Rh1 C4 146.6(3) .
C2 Rh1 C4 63.1(2) .
C5 Rh1 C4 38.6(2) .
C1 Rh1 C4 63.5(2) .
C11 Rh1 C3 153.5(2) .
C2 Rh1 C3 38.5(2) .
C5 Rh1 C3 63.8(2) .
C1 Rh1 C3 63.8(2) .
C4 Rh1 C3 36.3(2) .
C11 Rh1 I1 89.44(17) .
C2 Rh1 I1 155.35(16) .
C5 Rh1 I1 105.94(16) .
C1 Rh1 I1 143.18(16) .
C4 Rh1 I1 95.10(16) .
C3 Rh1 I1 116.89(15) .
C11 Rh1 I1 88.87(17) 3_665
C2 Rh1 I1 96.31(17) 3_665
C5 Rh1 I1 158.43(17) 3_665
C1 Rh1 I1 130.16(16) 3_665
C4 Rh1 I1 124.44(18) 3_665
C3 Rh1 I1 95.00(17) 3_665
I1 Rh1 I1 86.513(18) 3_665
Rh1 I1 Rh1 93.487(18) 3_665
C5 C1 C2 107.8(5) .
C5 C1 C6 127.3(6) .
C2 C1 C6 124.9(5) .
C5 C1 Rh1 69.9(3) .
C2 C1 Rh1 69.9(3) .
C6 C1 Rh1 127.3(4) .
C1 C2 C3 108.3(5) .
C1 C2 C7 125.9(5) .
C3 C2 C7 125.2(6) .
C1 C2 Rh1 71.4(3) .
C3 C2 Rh1 74.7(3) .
C7 C2 Rh1 126.6(4) .
C4 C3 C2 107.2(6) .
C4 C3 C8 128.1(6) .
C2 C3 C8 124.7(6) .
C4 C3 Rh1 71.2(3) .
C2 C3 Rh1 66.8(3) .
C8 C3 Rh1 127.6(4) .
C3 C4 C5 109.3(5) .
C3 C4 C9 125.6(6) .
C5 C4 C9 125.1(6) .
C3 C4 Rh1 72.5(3) .
C5 C4 Rh1 67.3(3) .
C9 C4 Rh1 127.7(4) .
C1 C5 C4 107.1(5) .
C1 C5 C10 127.4(6) .
C4 C5 C10 124.4(6) .
C1 C5 Rh1 71.4(3) .
C4 C5 Rh1 74.0(4) .
C10 C5 Rh1 129.4(4) .
C12 C11 Rh1 112.5(4) .
C11 C12 C13 116.2(5) .
F1 C13 C15 105.3(5) .
F1 C13 C12 110.7(5) .
C15 C13 C12 113.2(6) .
F1 C13 C14 106.4(5) .
C15 C13 C14 109.9(6) .
C12 C13 C14 110.9(6) .
F4 C14 F2 108.6(6) .
F4 C14 F3 106.9(6) .
F2 C14 F3 106.7(5) .
F4 C14 C13 111.6(5) .
F2 C14 C13 109.9(6) .
F3 C14 C13 112.9(6) .
F6 C15 F5 108.0(6) .
F6 C15 C13 109.7(6) .
F5 C15 C13 109.2(6) .
F6 C15 C16 107.0(6) .
F5 C15 C16 105.5(6) .
C13 C15 C16 117.2(6) .
F9 C16 F7 109.4(6) .
F9 C16 F8 108.6(7) .
F7 C16 F8 107.1(6) .
F9 C16 C15 111.3(6) .
F7 C16 C15 109.4(6) .
F8 C16 C15 111.0(6) .

loop_
_geom_bond_atom_site_label_1
_geom_bond_atom_site_label_2
_geom_bond_distance
_geom_bond_site_symmetry_2
Rh1 C11 2.111(6) .
Rh1 C2 2.146(6) .
Rh1 C5 2.147(6) .
Rh1 C1 2.167(6) .
Rh1 C4 2.237(6) .
Rh1 C3 2.253(6) .
Rh1 I1 2.7060(6) .
Rh1 I1 2.7134(6) 3_665
I1 Rh1 2.7134(6) 3_665
F1 C13 1.388(8) .
F2 C14 1.329(8) .
F3 C14 1.335(8) .
F4 C14 1.320(8) .
F5 C15 1.366(8) .
F6 C15 1.351(8) .
F7 C16 1.326(8) .
F8 C16 1.328(9) .
F9 C16 1.320(9) .
C1 C5 1.428(8) .
C1 C2 1.429(9) .
C1 C6 1.488(9) .
C2 C3 1.455(8) .
C2 C7 1.487(9) .
C3 C4 1.398(9) .
C3 C8 1.497(9) .
C4 C5 1.453(9) .
C4 C9 1.495(8) .
C5 C10 1.481(9) .
C11 C12 1.521(9) .
C12 C13 1.538(9) .
C13 C15 1.526(10) .
C13 C14 1.562(10) .
C15 C16 1.548(11) .
